data_7157642
loop_
_publ_author_name
'Tanaka, Kenta'
'Asada, Yosuke'
'Hoshino, Yujiro'
'Honda, Kiyoshi'

_publ_section_title
;
 Visible-light-induced [4 + 2] cycloaddition of pentafulvenes by organic
 photoredox catalysis.
;
_journal_issue 40
_journal_name_full 'Organic &amp; biomolecular chemistry'
_journal_page_first 8074
_journal_page_last 8078
_journal_paper_doi 10.1039/d0ob01151g
_journal_volume 18
_journal_year 2020
_chemical_absolute_configuration unk
_chemical_formula_moiety 'C33 H24 Cl2 O4, C3.5 H4'
_chemical_formula_sum 'C36.5 H28 Cl2 O4'
_chemical_formula_weight 601.49
_chemical_name_systematic
(5aR*,8aS*,9R*)-8-(Bis(4-chlorophenyl)methylene)-9-(4-methoxyphenyl)-5a,8,8a,9-tetrahydrocyclopenta[b][1,3]dioxolo[4,5-g]chromene
_space_group_crystal_system orthorhombic
_space_group_IT_number 43
_space_group_name_Hall 'F 2 -2d'
_space_group_name_H-M_alt 'F d d 2'
_atom_sites_solution_hydrogens geom
_atom_sites_solution_primary dual
_audit_creation_date 2020-01-16
_audit_creation_method
;
Olex2 1.2
(compiled 2018.05.29 svn.r3508 for OlexSys, GUI svn.r5506)
;
_audit_update_record
;
2020-01-16 deposited with the CCDC.	2020-08-05 downloaded from the CCDC.
;
_cell_angle_alpha 90
_cell_angle_beta 90
_cell_angle_gamma 90
_cell_formula_units_Z 16
_cell_length_a 59.6625(8)
_cell_length_b 17.3644(2)
_cell_length_c 11.02420(10)
_cell_measurement_reflns_used 12230
_cell_measurement_temperature 123
_cell_measurement_theta_max 72.7010
_cell_measurement_theta_min 4.7890
_cell_volume 11421.1(2)
_computing_cell_refinement 'CrysAlisPro 1.171.39.46e (Rigaku OD, 2018)'
_computing_data_collection 'CrysAlisPro 1.171.39.46e (Rigaku OD, 2018)'
_computing_data_reduction 'CrysAlisPro 1.171.39.46e (Rigaku OD, 2018)'
_computing_molecular_graphics 'Olex2 (Dolomanov et al., 2009)'
_computing_publication_material 'Olex2 (Dolomanov et al., 2009)'
_computing_structure_refinement 'ShelXL (Sheldrick, 2015)'
_computing_structure_solution 'ShelXT (Sheldrick, 2015)'
_diffrn_ambient_temperature 123
_diffrn_detector 'CCD plate'
_diffrn_measured_fraction_theta_full 0.995
_diffrn_measured_fraction_theta_max 0.964
_diffrn_measurement_details
;
List of Runs (angles in degrees, time in seconds):

  # Type    Start    End  Width  t~exp~   \w     \q     \k     \f   Frames
#--------------------------------------------------------------------------
  1  \w    -50.00 -25.00   0.50    1.21    --    0.00 -47.00  -6.00   50
  2  \w     19.00  44.00   0.50    1.21    --    0.00  47.00 142.00   50
  3  \w     38.00  63.00   0.50    4.86    --   91.80 -47.00  -6.00   50
  4  \w    153.00 179.00   0.50    4.86    --   91.80  47.00 142.00   52
  5  \w    -34.00  13.00   0.50    1.21    --    0.00 -19.00-150.00   94
  6  \w    -88.00 -58.00   0.50    1.21    --    0.00 -19.00-150.00   60
  7  \w     33.00  72.00   0.50    4.86    --   91.80 -82.00 -90.00   78
  8  \w      2.00 107.00   0.50    4.86    --   91.80 -15.00   0.00  210
  9  \w    104.00 180.00   0.50    4.86    --   91.80  61.00 120.00  152
 10  \w     10.00 103.00   0.50    4.86    --   91.80 -30.00-180.00  186
;
_diffrn_measurement_device 'four-circle diffractometer'
_diffrn_measurement_device_type 'XtaLAB AFC12 (RINC): Kappa dual offset/far'
_diffrn_measurement_method '\w scans'
_diffrn_orient_matrix_type 'CrysAlisPro convention (1999,Acta A55,543-557)'
_diffrn_orient_matrix_UB_11 -0.0139548000
_diffrn_orient_matrix_UB_12 0.0193876000
_diffrn_orient_matrix_UB_13 -0.1134724000
_diffrn_orient_matrix_UB_21 0.0196486000
_diffrn_orient_matrix_UB_22 0.0478062000
_diffrn_orient_matrix_UB_23 -0.0505798000
_diffrn_orient_matrix_UB_31 0.0092676000
_diffrn_orient_matrix_UB_32 -0.0721778000
_diffrn_orient_matrix_UB_33 -0.0639932000
_diffrn_radiation_monochromator mirror
_diffrn_radiation_probe x-ray
_diffrn_radiation_type CuK\a
_diffrn_radiation_wavelength 1.54184
_diffrn_reflns_av_R_equivalents 0.0358
_diffrn_reflns_av_unetI/netI 0.0339
_diffrn_reflns_Laue_measured_fraction_full 0.995
_diffrn_reflns_Laue_measured_fraction_max 0.964
_diffrn_reflns_limit_h_max 72
_diffrn_reflns_limit_h_min -73
_diffrn_reflns_limit_k_max 14
_diffrn_reflns_limit_k_min -21
_diffrn_reflns_limit_l_max 12
_diffrn_reflns_limit_l_min -13
_diffrn_reflns_number 10848
_diffrn_reflns_point_group_measured_fraction_full 0.813
_diffrn_reflns_point_group_measured_fraction_max 0.774
_diffrn_reflns_theta_full 67.684
_diffrn_reflns_theta_max 73.369
_diffrn_reflns_theta_min 4.809
_diffrn_source 'micro-focus sealed X-ray tube'
_diffrn_source_type 'Rigaku (Cu) X-ray Source'
_exptl_absorpt_coefficient_mu 2.381
_exptl_absorpt_correction_T_max 1.00000
_exptl_absorpt_correction_T_min 0.77324
_exptl_absorpt_correction_type multi-scan
_exptl_absorpt_process_details
;
CrysAlisPro 1.171.39.46e (Rigaku Oxford Diffraction, 2018)
Empirical absorption correction using spherical harmonics,
 implemented in SCALE3 ABSPACK scaling algorithm.
;
_exptl_crystal_colour 'clear light colourless'
_exptl_crystal_colour_lustre clear
_exptl_crystal_colour_modifier light
_exptl_crystal_colour_primary colourless
_exptl_crystal_density_diffrn 1.399
_exptl_crystal_description block
_exptl_crystal_F_000 5008
_exptl_crystal_size_max 0.2
_exptl_crystal_size_mid 0.2
_exptl_crystal_size_min 0.2
_refine_diff_density_max 0.149
_refine_diff_density_min -0.190
_refine_diff_density_rms 0.038
_refine_ls_abs_structure_details
;
 Flack x determined using 1430 quotients [(I+)-(I-)]/[(I+)+(I-)]
 (Parsons, Flack and Wagner, Acta Cryst. B69 (2013) 249-259).
;
_refine_ls_abs_structure_Flack -0.007(12)
_refine_ls_extinction_method none
_refine_ls_goodness_of_fit_ref 1.046
_refine_ls_hydrogen_treatment constr
_refine_ls_matrix_type full
_refine_ls_number_parameters 387
_refine_ls_number_reflns 4449
_refine_ls_number_restraints 1
_refine_ls_restrained_S_all 1.046
_refine_ls_R_factor_all 0.0316
_refine_ls_R_factor_gt 0.0310
_refine_ls_shift/su_max 0.001
_refine_ls_shift/su_mean 0.000
_refine_ls_structure_factor_coef Fsqd
_refine_ls_weighting_details 'w=1/[\s^2^(Fo^2^)+(0.0422P)^2^+12.0266P] where P=(Fo^2^+2Fc^2^)/3'
_refine_ls_weighting_scheme calc
_refine_ls_wR_factor_gt 0.0813
_refine_ls_wR_factor_ref 0.0817
_reflns_Friedel_coverage 0.523
_reflns_Friedel_fraction_full 0.609
_reflns_Friedel_fraction_max 0.562
_reflns_number_gt 4344
_reflns_number_total 4449
_reflns_threshold_expression 'I > 2\s(I)'
_cod_data_source_file d0ob01151g2.cif
_cod_data_source_block exp_590
_cod_depositor_comments 'Adding full bibliography for 7157642--7157643.cif.'
_cod_original_formula_sum 'C36.50 H28 Cl2 O4'
_cod_database_code 7157642
_shelx_shelxl_version_number 2017/1
_shelx_space_group_comment
;
The symmetry employed for this shelxl refinement is uniquely defined
by the following loop, which should always be used as a source of
symmetry information in preference to the above space-group names.
They are only intended as comments.
;
_shelx_estimated_absorpt_t_max 0.647
_shelx_estimated_absorpt_t_min 0.647
_reflns_odcompleteness_completeness 99.19
_reflns_odcompleteness_iscentric 1
_reflns_odcompleteness_theta 66.97
_olex2_refinement_description
;
1. Fixed Uiso
 At 1.2 times of:
  All C(H) groups, All C(H,H) groups
 At 1.5 times of:
  All C(H,H,H) groups
2. Others
 Fixed Sof: H01F(0.5) H01G(0.5) H01H(0.5)
3.a Ternary CH refined with riding coordinates:
 C00O(H00O), C00U(H00U), C010(H010)
3.b Secondary CH2 refined with riding coordinates:
 C016(H01A,H01B)
3.c Aromatic/amide H refined with riding coordinates:
 C00B(H00B), C00D(H00D), C00E(H00E), C00F(H00F), C00H(H00H), C00I(H00I),
 C00K(H00K), C00L(H00L), C00N(H00N), C00P(H00P), C00Q(H00Q), C00W(H00W),
 C00X(H00X), C00Y(H00Y), C00Z(H00Z), C011(H011), C012(H012), C013(H013),
 C015(H015)
3.d Idealised Me refined as rotating group:
 C017(H01C,H01D,H01E), C018(H01F,H01G,H01H)
;
_olex2_submission_special_instructions 'No special instructions were received'
_oxdiff_exptl_absorpt_empirical_details
;
Empirical correction (ABSPACK) includes:
- Absorption correction using spherical harmonics
- Frame scaling
;
_oxdiff_exptl_absorpt_empirical_full_max 1.381
_oxdiff_exptl_absorpt_empirical_full_min 0.722

loop_
_space_group_symop_operation_xyz
'x, y, z'
'-x, -y, z'
'x+1/4, -y+1/4, z+1/4'
'-x+1/4, y+1/4, z+1/4'
'x, y+1/2, z+1/2'
'-x, -y+1/2, z+1/2'
'x+1/4, -y+3/4, z+3/4'
'-x+1/4, y+3/4, z+3/4'
'x+1/2, y, z+1/2'
'-x+1/2, -y, z+1/2'
'x+3/4, -y+1/4, z+3/4'
'-x+3/4, y+1/4, z+3/4'
'x+1/2, y+1/2, z'
'-x+1/2, -y+1/2, z'
'x+3/4, -y+3/4, z+1/4'
'-x+3/4, y+3/4, z+1/4'

loop_
_atom_site_label
_atom_site_type_symbol
_atom_site_fract_x
_atom_site_fract_y
_atom_site_fract_z
_atom_site_U_iso_or_equiv
_atom_site_adp_type
_atom_site_occupancy
_atom_site_site_symmetry_order
_atom_site_calc_flag
_atom_site_refinement_flags_posn
_atom_site_refinement_flags_adp
_atom_site_refinement_flags_occupancy
_atom_site_disorder_assembly
_atom_site_disorder_group
Cl01 Cl 0.38244(2) 0.47011(5) 0.11458(7) 0.03975(19) Uani 1 1 d . . . . .
Cl02 Cl 0.31623(2) 0.88522(4) 0.68500(8) 0.03944(19) Uani 1 1 d . . . . .
O003 O 0.31796(3) 0.34085(11) 0.83025(18) 0.0276(4) Uani 1 1 d . . . . .
O004 O 0.30075(4) 0.12044(11) 0.4882(2) 0.0364(5) Uani 1 1 d . . . . .
O005 O 0.24470(3) 0.58625(12) 0.5769(2) 0.0362(5) Uani 1 1 d . . . . .
O006 O 0.29693(4) 0.08662(11) 0.6906(2) 0.0367(5) Uani 1 1 d . . . . .
C007 C 0.34513(4) 0.55804(15) 0.6017(3) 0.0218(5) Uani 1 1 d . . . . .
C008 C 0.30541(5) 0.18322(16) 0.5613(3) 0.0285(6) Uani 1 1 d . . . . .
C009 C 0.26356(5) 0.54121(15) 0.5736(3) 0.0288(6) Uani 1 1 d . . . . .
C00A C 0.33807(4) 0.63961(14) 0.6168(3) 0.0221(5) Uani 1 1 d . . . . .
C00B C 0.34459(4) 0.56194(15) 0.3748(3) 0.0251(6) Uani 1 1 d . . . . .
H00B H 0.331948 0.595070 0.379355 0.030 Uiso 1 1 calc R . . . .
C00C C 0.34174(4) 0.50647(15) 0.6921(3) 0.0230(5) Uani 1 1 d . . . . .
C00D C 0.35287(5) 0.54121(16) 0.2620(3) 0.0285(6) Uani 1 1 d . . . . .
H00D H 0.345768 0.558717 0.189924 0.034 Uiso 1 1 calc R . . . .
C00E C 0.31179(5) 0.25625(16) 0.5263(3) 0.0266(6) Uani 1 1 d . . . . .
H00E H 0.313231 0.269657 0.443119 0.032 Uiso 1 1 calc R . . . .
C00F C 0.28746(5) 0.45618(16) 0.6882(3) 0.0276(6) Uani 1 1 d . . . . .
H00F H 0.290901 0.431211 0.762569 0.033 Uiso 1 1 calc R . . . .
C00G C 0.35435(4) 0.53540(14) 0.4818(3) 0.0215(5) Uani 1 1 d . . . . .
C00H C 0.33678(5) 0.52421(16) 0.8184(3) 0.0263(6) Uani 1 1 d . . . . .
H00H H 0.335210 0.575016 0.849243 0.032 Uiso 1 1 calc R . . . .
C00I C 0.34495(5) 0.77694(15) 0.5994(3) 0.0269(6) Uani 1 1 d . . . . .
H00I H 0.354399 0.818475 0.576345 0.032 Uiso 1 1 calc R . . . .
C00J C 0.31441(4) 0.28773(16) 0.7391(3) 0.0256(6) Uani 1 1 d . . . . .
C00K C 0.31704(5) 0.65607(16) 0.6664(3) 0.0268(6) Uani 1 1 d . . . . .
H00K H 0.307310 0.615007 0.688063 0.032 Uiso 1 1 calc R . . . .
C00L C 0.27703(5) 0.53084(15) 0.4723(3) 0.0279(6) Uani 1 1 d . . . . .
H00L H 0.273606 0.556254 0.398242 0.033 Uiso 1 1 calc R . . . .
C00M C 0.37160(5) 0.49471(16) 0.2560(3) 0.0280(6) Uani 1 1 d . . . . .
C00N C 0.29571(5) 0.48243(15) 0.4807(3) 0.0259(6) Uani 1 1 d . . . . .
H00N H 0.304850 0.475177 0.411018 0.031 Uiso 1 1 calc R . . . .
C00O C 0.34078(4) 0.41886(14) 0.6795(3) 0.0227(5) Uani 1 1 d . . . . .
H00O H 0.355569 0.400047 0.648708 0.027 Uiso 1 1 calc R . . . .
C00P C 0.35148(5) 0.70154(15) 0.5801(3) 0.0242(6) Uani 1 1 d . . . . .
H00P H 0.365383 0.691516 0.541196 0.029 Uiso 1 1 calc R . . . .
C00Q C 0.33471(5) 0.46094(16) 0.8856(3) 0.0282(6) Uani 1 1 d . . . . .
H00Q H 0.331829 0.461247 0.970363 0.034 Uiso 1 1 calc R . . . .
C00R C 0.30135(4) 0.44463(15) 0.5874(3) 0.0235(5) Uani 1 1 d . . . . .
C00S C 0.31603(4) 0.30965(15) 0.6181(3) 0.0236(6) Uani 1 1 d . . . . .
C00T C 0.30325(4) 0.16289(15) 0.6817(3) 0.0292(6) Uani 1 1 d . . . . .
C00U C 0.33744(5) 0.38931(15) 0.8118(3) 0.0255(6) Uani 1 1 d . . . . .
H00U H 0.351201 0.361228 0.838767 0.031 Uiso 1 1 calc R . . . .
C00V C 0.32430(5) 0.79063(15) 0.6530(3) 0.0278(6) Uani 1 1 d . . . . .
C00W C 0.26874(5) 0.50353(16) 0.6813(3) 0.0298(6) Uani 1 1 d . . . . .
H00W H 0.259436 0.510184 0.750419 0.036 Uiso 1 1 calc R . . . .
C00X C 0.31021(5) 0.73155(16) 0.6845(3) 0.0284(6) Uani 1 1 d . . . . .
H00X H 0.295900 0.742209 0.718401 0.034 Uiso 1 1 calc R . . . .
C00Y C 0.38191(5) 0.46775(15) 0.3599(3) 0.0274(6) Uani 1 1 d . . . . .
H00Y H 0.394756 0.435599 0.354530 0.033 Uiso 1 1 calc R . . . .
C00Z C 0.37323(4) 0.48831(15) 0.4725(3) 0.0240(6) Uani 1 1 d . . . . .
H00Z H 0.380271 0.469990 0.544180 0.029 Uiso 1 1 calc R . . . .
C010 C 0.32209(4) 0.39260(15) 0.5905(3) 0.0235(5) Uani 1 1 d . . . . .
H010 H 0.328734 0.393370 0.507257 0.028 Uiso 1 1 calc R . . . .
C011 C 0.30782(5) 0.21292(16) 0.7751(3) 0.0294(6) Uani 1 1 d . . . . .
H011 H 0.306641 0.198300 0.857935 0.035 Uiso 1 1 calc R . . . .
C012 C 0.250000 0.250000 0.2830(5) 0.0488(13) Uani 1 2 d S T P . .
H012 H 0.250001 0.249998 0.196810 0.059 Uiso 1 2 calc RS T P . .
C013 C 0.25749(6) 0.3133(2) 0.3452(4) 0.0477(9) Uani 1 1 d . . . . .
H013 H 0.262657 0.357171 0.301908 0.057 Uiso 1 1 calc R . . . .
C014 C 0.250000 0.250000 0.5361(5) 0.0393(11) Uani 1 2 d S T P . .
C015 C 0.25756(5) 0.31359(19) 0.4698(4) 0.0424(8) Uani 1 1 d . . . . .
H015 H 0.262838 0.357802 0.511734 0.051 Uiso 1 1 calc R . . . .
C016 C 0.29019(6) 0.06713(17) 0.5683(4) 0.0392(8) Uani 1 1 d . . . . .
H01A H 0.294869 0.013896 0.548553 0.047 Uiso 1 1 calc R . . . .
H01B H 0.273691 0.070562 0.560358 0.047 Uiso 1 1 calc R . . . .
C017 C 0.24015(6) 0.6327(2) 0.4741(3) 0.0457(9) Uani 1 1 d . . . . .
H01C H 0.237449 0.599705 0.403510 0.069 Uiso 1 1 calc GR . . . .
H01D H 0.253008 0.666320 0.458039 0.069 Uiso 1 1 calc GR . . . .
H01E H 0.226837 0.664288 0.489684 0.069 Uiso 1 1 calc GR . . . .
C018 C 0.250000 0.250000 0.6715(6) 0.0695(19) Uani 1 2 d S T P . .
H01F H 0.264590 0.267840 0.701113 0.104 Uiso 0.5 1 calc GR . . A -1
H01G H 0.247202 0.197666 0.701113 0.104 Uiso 0.5 1 calc GR . . A -1
H01H H 0.238208 0.284494 0.701113 0.104 Uiso 0.5 1 calc GR . . A -1

loop_
_atom_site_aniso_label
_atom_site_aniso_U_11
_atom_site_aniso_U_22
_atom_site_aniso_U_33
_atom_site_aniso_U_23
_atom_site_aniso_U_13
_atom_site_aniso_U_12
Cl01 0.0429(4) 0.0484(4) 0.0280(4) -0.0041(3) 0.0104(3) -0.0005(3)
Cl02 0.0555(5) 0.0228(3) 0.0401(4) 0.0008(3) 0.0129(4) 0.0074(3)
O003 0.0290(10) 0.0291(10) 0.0246(10) 0.0040(8) 0.0038(8) -0.0024(8)
O004 0.0372(11) 0.0236(10) 0.0484(14) -0.0043(10) 0.0049(11) -0.0043(8)
O005 0.0294(10) 0.0344(11) 0.0448(14) 0.0023(10) -0.0039(10) 0.0097(9)
O006 0.0364(11) 0.0217(9) 0.0519(14) 0.0065(10) 0.0006(11) -0.0033(8)
C007 0.0185(11) 0.0224(12) 0.0246(13) 0.0008(11) -0.0008(11) -0.0008(10)
C008 0.0217(13) 0.0237(13) 0.0402(18) -0.0029(12) 0.0021(12) 0.0018(10)
C009 0.0225(13) 0.0247(14) 0.0392(17) -0.0004(12) -0.0046(13) -0.0006(11)
C00A 0.0228(12) 0.0221(12) 0.0213(13) 0.0021(11) -0.0017(11) 0.0008(10)
C00B 0.0260(13) 0.0218(13) 0.0274(14) 0.0018(11) -0.0004(12) 0.0016(10)
C00C 0.0194(11) 0.0246(12) 0.0251(14) -0.0006(11) -0.0008(11) 0.0012(10)
C00D 0.0329(15) 0.0265(14) 0.0260(15) 0.0029(11) -0.0032(13) -0.0021(12)
C00E 0.0244(13) 0.0254(13) 0.0301(16) 0.0044(11) 0.0039(12) 0.0020(11)
C00F 0.0281(14) 0.0278(13) 0.0269(14) 0.0041(12) 0.0016(12) -0.0006(11)
C00G 0.0202(12) 0.0185(11) 0.0258(13) 0.0015(10) 0.0025(11) -0.0031(9)
C00H 0.0261(14) 0.0268(14) 0.0261(15) -0.0035(11) 0.0004(12) 0.0008(11)
C00I 0.0316(14) 0.0225(13) 0.0266(15) 0.0035(11) 0.0002(12) -0.0031(11)
C00J 0.0220(12) 0.0232(13) 0.0315(15) 0.0044(12) 0.0015(12) 0.0033(10)
C00K 0.0239(13) 0.0243(13) 0.0322(16) 0.0005(12) -0.0002(12) -0.0017(10)
C00L 0.0273(13) 0.0265(13) 0.0298(16) 0.0035(11) -0.0056(12) -0.0027(11)
C00M 0.0307(14) 0.0262(14) 0.0272(15) -0.0003(11) 0.0075(13) -0.0062(11)
C00N 0.0266(13) 0.0248(13) 0.0264(14) 0.0020(11) -0.0019(12) -0.0040(10)
C00O 0.0216(12) 0.0226(12) 0.0240(14) 0.0039(11) 0.0009(11) 0.0006(10)
C00P 0.0221(13) 0.0264(13) 0.0240(14) 0.0007(11) 0.0000(11) -0.0007(10)
C00Q 0.0279(13) 0.0353(15) 0.0214(14) 0.0014(12) -0.0006(12) -0.0002(12)
C00R 0.0224(12) 0.0218(12) 0.0263(14) 0.0012(10) -0.0007(12) -0.0035(10)
C00S 0.0194(12) 0.0219(13) 0.0296(15) 0.0030(11) 0.0001(11) 0.0026(10)
C00T 0.0219(13) 0.0204(12) 0.0452(17) 0.0086(13) 0.0023(13) 0.0014(10)
C00U 0.0241(13) 0.0276(14) 0.0248(14) 0.0044(11) 0.0006(12) -0.0012(11)
C00V 0.0351(15) 0.0224(12) 0.0258(15) 0.0015(11) 0.0009(12) 0.0071(11)
C00W 0.0258(14) 0.0311(14) 0.0324(16) 0.0010(13) 0.0035(13) 0.0005(11)
C00X 0.0236(13) 0.0316(13) 0.0300(15) 0.0011(12) 0.0030(13) 0.0048(11)
C00Y 0.0252(13) 0.0231(13) 0.0339(16) 0.0022(12) 0.0068(13) 0.0009(10)
C00Z 0.0213(12) 0.0240(13) 0.0267(15) 0.0048(11) 0.0013(12) -0.0002(10)
C010 0.0239(12) 0.0238(13) 0.0229(13) 0.0051(10) 0.0012(11) 0.0007(10)
C011 0.0251(14) 0.0260(14) 0.0370(16) 0.0095(12) 0.0034(13) 0.0029(11)
C012 0.029(2) 0.076(4) 0.041(3) 0.000 0.000 0.009(2)
C013 0.0335(16) 0.049(2) 0.060(2) 0.0155(19) 0.0050(17) 0.0019(15)
C014 0.022(2) 0.054(3) 0.042(3) 0.000 0.000 0.0057(19)
C015 0.0269(15) 0.0372(17) 0.063(2) -0.0090(16) -0.0019(16) -0.0004(13)
C016 0.0344(16) 0.0230(14) 0.060(2) 0.0034(14) 0.0014(16) -0.0037(12)
C017 0.0465(19) 0.0446(18) 0.046(2) -0.0011(16) -0.0132(17) 0.0198(15)
C018 0.037(3) 0.131(6) 0.041(3) 0.000 0.000 0.014(3)

loop_
_atom_type_symbol
_atom_type_description
_atom_type_scat_dispersion_real
_atom_type_scat_dispersion_imag
_atom_type_scat_source
C C 0.0181 0.0091 'International Tables Vol C Tables 4.2.6.8 and 6.1.1.4'
H H 0.0000 0.0000 'International Tables Vol C Tables 4.2.6.8 and 6.1.1.4'
Cl Cl 0.3639 0.7018 'International Tables Vol C Tables 4.2.6.8 and 6.1.1.4'
O O 0.0492 0.0322 'International Tables Vol C Tables 4.2.6.8 and 6.1.1.4'

loop_
_geom_angle_atom_site_label_1
_geom_angle_atom_site_label_2
_geom_angle_atom_site_label_3
_geom_angle
_geom_angle_site_symmetry_1
_geom_angle_site_symmetry_3
_geom_angle_publ_flag
C00J O003 C00U 114.1(2) . . ?
C008 O004 C016 103.9(3) . . ?
C009 O005 C017 117.4(3) . . ?
C00T O006 C016 103.6(2) . . ?
C00C C007 C00A 120.3(3) . . ?
C00C C007 C00G 122.4(2) . . ?
C00G C007 C00A 117.2(2) . . ?
C00E C008 O004 128.1(3) . . ?
C00E C008 C00T 122.0(3) . . ?
C00T C008 O004 109.9(3) . . ?
O005 C009 C00L 124.8(3) . . ?
O005 C009 C00W 115.4(3) . . ?
C00L C009 C00W 119.8(3) . . ?
C00K C00A C007 119.5(2) . . ?
C00K C00A C00P 118.0(2) . . ?
C00P C00A C007 122.5(2) . . ?
C00D C00B H00B 119.2 . . ?
C00D C00B C00G 121.7(2) . . ?
C00G C00B H00B 119.2 . . ?
C007 C00C C00H 126.4(3) . . ?
C007 C00C C00O 126.6(3) . . ?
C00H C00C C00O 106.9(2) . . ?
C00B C00D H00D 120.6 . . ?
C00M C00D C00B 118.9(3) . . ?
C00M C00D H00D 120.6 . . ?
C008 C00E H00E 121.4 . . ?
C008 C00E C00S 117.3(3) . . ?
C00S C00E H00E 121.4 . . ?
C00R C00F H00F 119.4 . . ?
C00W C00F H00F 119.4 . . ?
C00W C00F C00R 121.1(3) . . ?
C00B C00G C007 120.7(2) . . ?
C00B C00G C00Z 117.9(3) . . ?
C00Z C00G C007 121.3(3) . . ?
C00C C00H H00H 123.9 . . ?
C00Q C00H C00C 112.1(3) . . ?
C00Q C00H H00H 123.9 . . ?
C00P C00I H00I 120.7 . . ?
C00P C00I C00V 118.6(3) . . ?
C00V C00I H00I 120.7 . . ?
O003 C00J C00S 120.3(2) . . ?
O003 C00J C011 116.8(3) . . ?
C00S C00J C011 122.7(3) . . ?
C00A C00K H00K 119.6 . . ?
C00X C00K C00A 120.9(3) . . ?
C00X C00K H00K 119.6 . . ?
C009 C00L H00L 120.5 . . ?
C009 C00L C00N 119.1(3) . . ?
C00N C00L H00L 120.5 . . ?
C00D C00M Cl01 119.1(2) . . ?
C00D C00M C00Y 121.2(3) . . ?
C00Y C00M Cl01 119.6(2) . . ?
C00L C00N H00N 118.9 . . ?
C00R C00N C00L 122.2(3) . . ?
C00R C00N H00N 118.9 . . ?
C00C C00O H00O 108.8 . . ?
C00C C00O C00U 104.3(2) . . ?
C00C C00O C010 112.1(2) . . ?
C00U C00O H00O 108.8 . . ?
C010 C00O H00O 108.8 . . ?
C010 C00O C00U 113.7(2) . . ?
C00A C00P H00P 119.3 . . ?
C00I C00P C00A 121.5(3) . . ?
C00I C00P H00P 119.3 . . ?
C00H C00Q H00Q 124.0 . . ?
C00H C00Q C00U 111.9(3) . . ?
C00U C00Q H00Q 124.0 . . ?
C00F C00R C010 123.0(3) . . ?
C00N C00R C00F 117.5(2) . . ?
C00N C00R C010 119.6(3) . . ?
C00E C00S C010 121.9(3) . . ?
C00J C00S C00E 120.1(2) . . ?
C00J C00S C010 118.0(3) . . ?
C008 C00T O006 109.8(3) . . ?
C011 C00T O006 127.4(3) . . ?
C011 C00T C008 122.7(3) . . ?
O003 C00U C00O 115.2(2) . . ?
O003 C00U C00Q 108.6(2) . . ?
O003 C00U H00U 109.5 . . ?
C00O C00U H00U 109.5 . . ?
C00Q C00U C00O 104.4(2) . . ?
C00Q C00U H00U 109.5 . . ?
C00I C00V Cl02 119.5(2) . . ?
C00X C00V Cl02 118.9(2) . . ?
C00X C00V C00I 121.6(2) . . ?
C009 C00W H00W 119.9 . . ?
C00F C00W C009 120.3(3) . . ?
C00F C00W H00W 119.9 . . ?
C00K C00X H00X 120.3 . . ?
C00V C00X C00K 119.4(3) . . ?
C00V C00X H00X 120.3 . . ?
C00M C00Y H00Y 120.4 . . ?
C00M C00Y C00Z 119.1(2) . . ?
C00Z C00Y H00Y 120.4 . . ?
C00G C00Z H00Z 119.4 . . ?
C00Y C00Z C00G 121.1(3) . . ?
C00Y C00Z H00Z 119.4 . . ?
C00O C010 H010 106.9 . . ?
C00R C010 C00O 114.9(2) . . ?
C00R C010 H010 106.9 . . ?
C00S C010 C00O 108.9(2) . . ?
C00S C010 C00R 111.8(2) . . ?
C00S C010 H010 106.9 . . ?
C00J C011 H011 122.4 . . ?
C00T C011 C00J 115.1(3) . . ?
C00T C011 H011 122.4 . . ?
C013 C012 H012 120.0 14 . ?
C013 C012 H012 120.0 . . ?
C013 C012 C013 120.0(6) . 14 ?
C012 C013 H013 119.9 . . ?
C012 C013 C015 120.3(4) . . ?
C015 C013 H013 119.9 . . ?
C015 C014 C015 117.0(5) . 14 ?
C015 C014 C018 121.5(2) . . ?
C015 C014 C018 121.5(2) 14 . ?
C013 C015 C014 121.2(4) . . ?
C013 C015 H015 119.4 . . ?
C014 C015 H015 119.4 . . ?
O004 C016 O006 107.6(2) . . ?
O004 C016 H01A 110.2 . . ?
O004 C016 H01B 110.2 . . ?
O006 C016 H01A 110.2 . . ?
O006 C016 H01B 110.2 . . ?
H01A C016 H01B 108.5 . . ?
O005 C017 H01C 109.5 . . ?
O005 C017 H01D 109.5 . . ?
O005 C017 H01E 109.5 . . ?
H01C C017 H01D 109.5 . . ?
H01C C017 H01E 109.5 . . ?
H01D C017 H01E 109.5 . . ?
C014 C018 H01F 109.5 . . ?
C014 C018 H01G 109.5 . . ?
C014 C018 H01H 109.5 . . ?
H01F C018 H01G 109.5 . . ?
H01F C018 H01H 109.5 . . ?
H01G C018 H01H 109.5 . . ?

loop_
_geom_bond_atom_site_label_1
_geom_bond_atom_site_label_2
_geom_bond_distance
_geom_bond_site_symmetry_2
_geom_bond_publ_flag
Cl01 C00M 1.741(3) . ?
Cl02 C00V 1.748(3) . ?
O003 C00J 1.381(4) . ?
O003 C00U 1.449(3) . ?
O004 C008 1.384(4) . ?
O004 C016 1.426(4) . ?
O005 C009 1.371(3) . ?
O005 C017 1.418(4) . ?
O006 C00T 1.380(3) . ?
O006 C016 1.446(5) . ?
C007 C00A 1.487(3) . ?
C007 C00C 1.355(4) . ?
C007 C00G 1.484(4) . ?
C008 C00E 1.379(4) . ?
C008 C00T 1.379(5) . ?
C009 C00L 1.388(4) . ?
C009 C00W 1.390(4) . ?
C00A C00K 1.398(4) . ?
C00A C00P 1.400(4) . ?
C00B H00B 0.9500 . ?
C00B C00D 1.386(4) . ?
C00B C00G 1.394(4) . ?
C00C C00H 1.456(4) . ?
C00C C00O 1.529(4) . ?
C00D H00D 0.9500 . ?
C00D C00M 1.381(4) . ?
C00E H00E 0.9500 . ?
C00E C00S 1.396(4) . ?
C00F H00F 0.9500 . ?
C00F C00R 1.401(4) . ?
C00F C00W 1.389(4) . ?
C00G C00Z 1.396(4) . ?
C00H H00H 0.9500 . ?
C00H C00Q 1.331(4) . ?
C00I H00I 0.9500 . ?
C00I C00P 1.382(4) . ?
C00I C00V 1.387(4) . ?
C00J C00S 1.390(4) . ?
C00J C011 1.414(4) . ?
C00K H00K 0.9500 . ?
C00K C00X 1.387(4) . ?
C00L H00L 0.9500 . ?
C00L C00N 1.399(4) . ?
C00M C00Y 1.382(4) . ?
C00N H00N 0.9500 . ?
C00N C00R 1.389(4) . ?
C00O H00O 1.0000 . ?
C00O C00U 1.559(4) . ?
C00O C010 1.554(4) . ?
C00P H00P 0.9500 . ?
C00Q H00Q 0.9500 . ?
C00Q C00U 1.495(4) . ?
C00R C010 1.533(4) . ?
C00S C010 1.516(4) . ?
C00T C011 1.375(5) . ?
C00U H00U 1.0000 . ?
C00V C00X 1.371(4) . ?
C00W H00W 0.9500 . ?
C00X H00X 0.9500 . ?
C00Y H00Y 0.9500 . ?
C00Y C00Z 1.392(4) . ?
C00Z H00Z 0.9500 . ?
C010 H010 1.0000 . ?
C011 H011 0.9500 . ?
C012 H012 0.9500 . ?
C012 C013 1.370(5) 14 ?
C012 C013 1.370(5) . ?
C013 H013 0.9500 . ?
C013 C015 1.374(6) . ?
C014 C015 1.399(5) . ?
C014 C015 1.399(5) 14 ?
C014 C018 1.493(8) . ?
C015 H015 0.9500 . ?
C016 H01A 0.9900 . ?
C016 H01B 0.9900 . ?
C017 H01C 0.9800 . ?
C017 H01D 0.9800 . ?
C017 H01E 0.9800 . ?
C018 H01F 0.9800 . ?
C018 H01G 0.9800 . ?
C018 H01H 0.9800 . ?
